data_4116639
loop_
_publ_author_name
'Noriyuki Suzuki'
'Tsunehiko Higuchi'
'Yasuteru Urano'
'Kazuya Kikuchi'
'Hidehiro Uekusa'
'Yuji Ohashi'
'Takeshi Uchida'
'Teizo Kitagawa'
'Tetsuo Nagano'

_publ_contact_author_address
; Faculty of Pharmaceutical Sciences
University of Tokyo
7-3-1 Hongo, Bunkyo-ku
Tokyo 113-0033, JAPAN
;
_publ_contact_author_email higuchi@mol.f.u-tokyo.ac.jp
_publ_contact_author_fax 81(35684)2395
_publ_contact_author_name 'Professor Tsunehiko Higuchi'
_publ_contact_author_phone '81(33812)2111 ext. 4852'
_publ_section_title
;
 Novel Iron Porphyrin-Alkanethiolate Complex with Intramolecular NH...S
 Hydrogen Bond: Synthesis, Spectroscopy, and Reactivity
;
_journal_name_full 'Journal of the American Chemical Society'
_journal_page_first 11571
_journal_page_last 11572
_journal_paper_doi 10.1021/ja992511v
_journal_volume 121
_journal_year 1999
_chemical_formula_sum 'C70 H66 Fe N9 O6 S'
_chemical_formula_weight 1217.23
_chemical_name_common o-NHAcSR
_chemical_name_systematic
;
 ?
;
_space_group_IT_number 14
_symmetry_cell_setting monoclinic
_symmetry_space_group_name_Hall '-P 2yn'
_symmetry_space_group_name_H-M 'P 1 21/n 1'
_atom_sites_solution_hydrogens geom
_atom_sites_solution_primary direct
_atom_sites_solution_secondary difmap
_audit_creation_method SHELXL-97
_cell_angle_alpha 90.00
_cell_angle_beta 101.6502(15)
_cell_angle_gamma 90.00
_cell_formula_units_Z 4
_cell_length_a 26.387(2)
_cell_length_b 17.4364(10)
_cell_length_c 13.8016(12)
_cell_measurement_reflns_used 22631
_cell_measurement_temperature 295(2)
_cell_measurement_theta_max 68.25
_cell_measurement_theta_min 3.06
_cell_volume 6219.2(8)
_computing_cell_refinement 'RAPID AUTO (T.Higashi, 1998)'
_computing_data_collection 'RAPID AUTO (T.Higashi, 1998)'
_computing_data_reduction 'RAPID AUTO (T.Higashi, 1998)'
_computing_structure_refinement 'SHELXL-97 (Sheldrick, 1997)'
_computing_structure_solution 'SHELXS-97 (Sheldrick, 1990)'
_diffrn_ambient_temperature 295(2)
_diffrn_detector_area_resol_mean 100
_diffrn_measured_fraction_theta_full 0.953
_diffrn_measured_fraction_theta_max 0.953
_diffrn_measurement_device_type 'RIGAKU R-RAXIS RAPID'
_diffrn_measurement_method 'oscillation photograph'
_diffrn_radiation_monochromator graphite
_diffrn_radiation_source 'fine-focus sealed tube'
_diffrn_radiation_type CuK\a
_diffrn_radiation_wavelength 1.54184
_diffrn_reflns_av_R_equivalents 0.1305
_diffrn_reflns_av_sigmaI/netI 0.2013
_diffrn_reflns_limit_h_max 31
_diffrn_reflns_limit_h_min -31
_diffrn_reflns_limit_k_max 19
_diffrn_reflns_limit_k_min -18
_diffrn_reflns_limit_l_max 16
_diffrn_reflns_limit_l_min -16
_diffrn_reflns_number 63723
_diffrn_reflns_theta_full 68.25
_diffrn_reflns_theta_max 68.25
_diffrn_reflns_theta_min 3.06
_exptl_absorpt_coefficient_mu 2.745
_exptl_absorpt_correction_T_max 0.9471
_exptl_absorpt_correction_T_min 0.4930
_exptl_absorpt_correction_type multi-scan
_exptl_absorpt_process_details 'ABSCOR, T.Higashi (1998)'
_exptl_crystal_colour 'dark brown'
_exptl_crystal_density_diffrn 1.300
_exptl_crystal_description needle
_exptl_crystal_F_000 2556
_exptl_crystal_size_max 0.30
_exptl_crystal_size_mid 0.02
_exptl_crystal_size_min 0.02
_refine_diff_density_max 0.392
_refine_diff_density_min -0.327
_refine_diff_density_rms 0.045
_refine_ls_extinction_method none
_refine_ls_goodness_of_fit_ref 0.698
_refine_ls_hydrogen_treatment mixed
_refine_ls_matrix_type full
_refine_ls_number_parameters 793
_refine_ls_number_reflns 10849
_refine_ls_number_restraints 5
_refine_ls_restrained_S_all 0.703
_refine_ls_R_factor_all 0.2092
_refine_ls_R_factor_gt 0.0541
_refine_ls_shift/su_max 0.012
_refine_ls_shift/su_mean 0.001
_refine_ls_structure_factor_coef Fsqd
_refine_ls_weighting_details 'calc w=1/[\s^2^(Fo^2^)+(0.0692P)^2^+0.0000P] where P=(Fo^2^+2Fc^2^)/3'
_refine_ls_weighting_scheme calc
_refine_ls_wR_factor_gt 0.1131
_refine_ls_wR_factor_ref 0.1364
_reflns_number_gt 3057
_reflns_number_total 10849
_reflns_threshold_expression >2sigma(I)
_cod_data_source_file ja992511v.cif
_cod_data_source_block yakucu
_cod_original_cell_volume 6219.3(8)
_cod_database_code 4116639

loop_
_symmetry_equiv_pos_as_xyz
'x, y, z'
'-x+1/2, y+1/2, -z+1/2'
'-x, -y, -z'
'x-1/2, -y-1/2, z-1/2'

loop_
_atom_site_label
_atom_site_type_symbol
_atom_site_fract_x
_atom_site_fract_y
_atom_site_fract_z
_atom_site_U_iso_or_equiv
_atom_site_adp_type
_atom_site_occupancy
_atom_site_symmetry_multiplicity
_atom_site_calc_flag
_atom_site_refinement_flags
_atom_site_disorder_assembly
_atom_site_disorder_group
Fe Fe 0.74830(2) 0.14475(3) 0.14577(4) 0.0582(2) Uani 1 1 d . . .
S S 0.75101(4) 0.03168(6) 0.08008(8) 0.0693(4) Uani 1 1 d . . .
N1 N 0.73821(13) 0.09971(17) 0.2713(2) 0.0551(10) Uani 1 1 d . . .
N2 N 0.67283(12) 0.14466(18) 0.0949(2) 0.0580(9) Uani 1 1 d . . .
N3 N 0.75826(13) 0.19423(17) 0.0217(2) 0.0589(10) Uani 1 1 d . . .
N4 N 0.82376(11) 0.15185(17) 0.2002(2) 0.0576(9) Uani 1 1 d . . .
N5 N 0.59017(16) -0.0562(2) 0.1353(4) 0.1047(15) Uani 1 1 d . . .
H5 H 0.6203 -0.0412 0.1287 0.126 Uiso 1 1 calc R . .
N6 N 0.64935(17) 0.1216(3) -0.2372(3) 0.1096(16) Uani 1 1 d . . .
H6 H 0.6638 0.1072 -0.1785 0.131 Uiso 1 1 calc R . .
N7 N 0.91155(13) 0.0858(2) -0.0309(2) 0.0746(11) Uani 1 1 d . . .
H7 H 0.8858 0.0775 -0.0028 0.089 Uiso 1 1 calc R . .
N8 N 0.75255(12) -0.14220(19) 0.1958(3) 0.0755(11) Uani 1 1 d . . .
H8 H 0.7375 -0.0982 0.1913 0.091 Uiso 1 1 calc R . .
N9 N 0.90614(18) -0.0041(3) 0.4424(4) 0.129(2) Uani 1 1 d D . .
H9 H 0.8891 0.0028 0.3830 0.155 Uiso 1 1 calc R A 1
O1 O 0.5296(2) -0.1390(4) 0.0790(4) 0.255(3) Uani 1 1 d . . .
O2 O 0.6332(3) 0.0886(3) -0.3908(4) 0.262(3) Uani 1 1 d . . .
O3 O 0.96772(12) 0.02181(18) -0.1084(2) 0.1006(11) Uani 1 1 d . . .
O4 O 0.86819(11) -0.04304(17) 0.0059(2) 0.0855(9) Uani 1 1 d . . .
O5 O 0.76242(10) -0.25104(15) 0.28373(19) 0.0654(9) Uani 1 1 d . . .
C1 C 0.70293(19) 0.0345(2) 0.3867(3) 0.0768(14) Uani 1 1 d . . .
H1 H 0.6791 0.0091 0.4165 0.092 Uiso 1 1 calc R . .
C2 C 0.69311(18) 0.0685(2) 0.2905(3) 0.0603(13) Uani 1 1 d . . .
C3 C 0.64476(17) 0.0745(2) 0.2293(3) 0.0600(12) Uani 1 1 d . . .
C4 C 0.63550(18) 0.1122(2) 0.1390(3) 0.0625(13) Uani 1 1 d . . .
C5 C 0.58529(17) 0.1242(2) 0.0805(3) 0.0743(14) Uani 1 1 d . . .
H5A H 0.5540 0.1090 0.0958 0.089 Uiso 1 1 calc R . .
C6 C 0.59169(16) 0.1616(2) -0.0008(3) 0.0760(14) Uani 1 1 d . . .
H6A H 0.5654 0.1762 -0.0532 0.091 Uiso 1 1 calc R . .
C7 C 0.64539(18) 0.1753(2) 0.0066(3) 0.0653(13) Uani 1 1 d . . .
C8 C 0.66836(18) 0.2096(2) -0.0639(3) 0.0671(13) Uani 1 1 d . . .
C9 C 0.72072(18) 0.2173(2) -0.0576(3) 0.0661(13) Uani 1 1 d . . .
C10 C 0.74460(18) 0.2428(2) -0.1356(3) 0.0820(15) Uani 1 1 d . . .
H10 H 0.7277 0.2608 -0.1971 0.098 Uiso 1 1 calc R . .
C11 C 0.79590(19) 0.2360(2) -0.1044(3) 0.0796(15) Uani 1 1 d . . .
H11 H 0.8211 0.2480 -0.1403 0.096 Uiso 1 1 calc R . .
C12 C 0.80469(19) 0.2068(2) -0.0056(3) 0.0627(13) Uani 1 1 d . . .
C13 C 0.85326(17) 0.1955(2) 0.0522(3) 0.0591(12) Uani 1 1 d . . .
C14 C 0.86204(17) 0.1734(2) 0.1504(4) 0.0624(13) Uani 1 1 d . . .
C15 C 0.91116(17) 0.1748(2) 0.2164(4) 0.0793(15) Uani 1 1 d . . .
H15 H 0.9427 0.1861 0.1996 0.095 Uiso 1 1 calc R . .
C16 C 0.90368(17) 0.1569(2) 0.3070(4) 0.0794(15) Uani 1 1 d . . .
H16 H 0.9287 0.1561 0.3650 0.095 Uiso 1 1 calc R . .
C17 C 0.84985(18) 0.1393(2) 0.2974(3) 0.0602(12) Uani 1 1 d . . .
C18 C 0.82611(18) 0.1104(2) 0.3706(3) 0.0613(13) Uani 1 1 d . B .
C19 C 0.77500(18) 0.0865(2) 0.3549(3) 0.0601(13) Uani 1 1 d . . .
C20 C 0.75354(19) 0.0462(3) 0.4258(3) 0.0795(15) Uani 1 1 d . . .
H20 H 0.7710 0.0307 0.4881 0.095 Uiso 1 1 calc R . .
C21 C 0.59957(18) 0.0397(3) 0.2645(4) 0.0731(14) Uani 1 1 d . . .
C22 C 0.5739(2) -0.0250(3) 0.2203(4) 0.0929(17) Uani 1 1 d . . .
C23 C 0.5334(2) -0.0600(3) 0.2592(5) 0.124(2) Uani 1 1 d . . .
H23 H 0.5169 -0.1041 0.2310 0.149 Uiso 1 1 calc R . .
C24 C 0.5198(2) -0.0255(5) 0.3410(5) 0.143(3) Uani 1 1 d . . .
H24 H 0.4921 -0.0451 0.3655 0.171 Uiso 1 1 calc R . .
C25 C 0.5456(2) 0.0352(4) 0.3856(5) 0.127(2) Uani 1 1 d . . .
H25 H 0.5370 0.0553 0.4426 0.152 Uiso 1 1 calc R . .
C26 C 0.58487(19) 0.0681(3) 0.3470(4) 0.0972(17) Uani 1 1 d . . .
H26 H 0.6018 0.1110 0.3781 0.117 Uiso 1 1 calc R . .
C27 C 0.5672(3) -0.1041(4) 0.0648(7) 0.147(3) Uani 1 1 d . . .
C28 C 0.5885(2) -0.1136(4) -0.0273(5) 0.116(2) Uani 1 1 d . . .
C29 C 0.64613(19) -0.1337(3) 0.0000(4) 0.131(2) Uani 1 1 d . . .
H29A H 0.6598 -0.1378 -0.0592 0.196 Uiso 1 1 calc R . .
H29B H 0.6504 -0.1818 0.0346 0.196 Uiso 1 1 calc R . .
H29C H 0.6643 -0.0943 0.0416 0.196 Uiso 1 1 calc R . .
C30 C 0.5779(3) -0.0428(4) -0.0896(5) 0.201(3) Uani 1 1 d . . .
H30A H 0.5919 -0.0488 -0.1481 0.302 Uiso 1 1 calc R . .
H30B H 0.5937 0.0006 -0.0526 0.302 Uiso 1 1 calc R . .
H30C H 0.5412 -0.0349 -0.1080 0.302 Uiso 1 1 calc R . .
C31 C 0.5607(2) -0.1814(4) -0.0835(6) 0.227(4) Uani 1 1 d . . .
H31A H 0.5727 -0.1885 -0.1441 0.341 Uiso 1 1 calc R . .
H31B H 0.5241 -0.1718 -0.0982 0.341 Uiso 1 1 calc R . .
H31C H 0.5677 -0.2269 -0.0438 0.341 Uiso 1 1 calc R . .
C32 C 0.63049(18) 0.2372(3) -0.1549(4) 0.0776(15) Uani 1 1 d . . .
C33 C 0.6210(2) 0.1909(4) -0.2368(5) 0.104(2) Uani 1 1 d . . .
C34 C 0.5825(2) 0.2099(4) -0.3228(5) 0.128(3) Uani 1 1 d . . .
H34 H 0.5755 0.1785 -0.3783 0.153 Uiso 1 1 calc R . .
C35 C 0.5575(3) 0.2759(5) -0.3175(5) 0.141(3) Uani 1 1 d . . .
H35 H 0.5320 0.2891 -0.3720 0.169 Uiso 1 1 calc R . .
C36 C 0.5658(2) 0.3257(4) -0.2400(5) 0.130(2) Uani 1 1 d . . .
H36 H 0.5475 0.3714 -0.2410 0.157 Uiso 1 1 calc R . .
C37 C 0.6037(2) 0.3037(3) -0.1586(4) 0.1042(19) Uani 1 1 d . . .
H37 H 0.6109 0.3364 -0.1044 0.125 Uiso 1 1 calc R . .
C38 C 0.6591(3) 0.0728(5) -0.3072(5) 0.164(3) Uani 1 1 d . . .
C39 C 0.6981(3) 0.0123(4) -0.2850(6) 0.157(3) Uani 1 1 d . . .
C40 C 0.7122(3) -0.0115(5) -0.1803(5) 0.304(6) Uani 1 1 d . . .
H40A H 0.7383 -0.0506 -0.1731 0.456 Uiso 1 1 calc R . .
H40B H 0.6821 -0.0313 -0.1595 0.456 Uiso 1 1 calc R . .
H40C H 0.7252 0.0319 -0.1401 0.456 Uiso 1 1 calc R . .
C41 C 0.7456(4) 0.0467(6) -0.3095(9) 0.369(7) Uani 1 1 d . . .
H41A H 0.7390 0.0607 -0.3782 0.554 Uiso 1 1 calc R . .
H41B H 0.7733 0.0100 -0.2965 0.554 Uiso 1 1 calc R . .
H41C H 0.7552 0.0915 -0.2696 0.554 Uiso 1 1 calc R . .
C42 C 0.6837(4) -0.0524(4) -0.3512(6) 0.372(8) Uani 1 1 d . . .
H42A H 0.6763 -0.0346 -0.4184 0.558 Uiso 1 1 calc R . .
H42B H 0.6536 -0.0769 -0.3363 0.558 Uiso 1 1 calc R . .
H42C H 0.7118 -0.0884 -0.3427 0.558 Uiso 1 1 calc R . .
C43 C 0.89885(17) 0.2169(3) 0.0091(3) 0.0645(13) Uani 1 1 d . . .
C44 C 0.92588(18) 0.1627(3) -0.0334(3) 0.0688(14) Uani 1 1 d . . .
C45 C 0.96632(17) 0.1846(3) -0.0799(3) 0.0794(15) Uani 1 1 d . . .
H45 H 0.9841 0.1482 -0.1092 0.095 Uiso 1 1 calc R . .
C46 C 0.97911(19) 0.2613(4) -0.0813(4) 0.0994(18) Uani 1 1 d . . .
H46 H 1.0060 0.2764 -0.1115 0.119 Uiso 1 1 calc R . .
C47 C 0.9530(2) 0.3152(3) -0.0394(4) 0.1029(18) Uani 1 1 d . . .
H47 H 0.9617 0.3668 -0.0414 0.123 Uiso 1 1 calc R . .
C48 C 0.91326(19) 0.2923(3) 0.0063(3) 0.0931(17) Uani 1 1 d . . .
H48 H 0.8959 0.3292 0.0359 0.112 Uiso 1 1 calc R . .
C49 C 0.9312(2) 0.0222(3) -0.0652(3) 0.0756(15) Uani 1 1 d . . .
C50 C 0.90662(17) -0.0536(3) -0.0516(3) 0.0860(15) Uani 1 1 d . . .
H50A H 0.8910 -0.0749 -0.1156 0.103 Uiso 1 1 calc R . .
H50B H 0.9327 -0.0892 -0.0185 0.103 Uiso 1 1 calc R . .
C51 C 0.84251(18) -0.1071(3) 0.0301(4) 0.0755(15) Uani 1 1 d . . .
C52 C 0.81189(17) -0.0940(3) 0.1004(3) 0.0635(13) Uani 1 1 d . . .
C53 C 0.78524(17) -0.1551(3) 0.1278(3) 0.0657(13) Uani 1 1 d . . .
C54 C 0.78934(17) -0.2295(3) 0.0909(3) 0.0799(15) Uani 1 1 d . . .
H54 H 0.7716 -0.2705 0.1115 0.096 Uiso 1 1 calc R . .
C55 C 0.82035(19) -0.2396(3) 0.0237(4) 0.0923(16) Uani 1 1 d . . .
H55 H 0.8232 -0.2882 -0.0025 0.111 Uiso 1 1 calc R . .
C56 C 0.84768(19) -0.1790(3) -0.0062(4) 0.0968(17) Uani 1 1 d . . .
H56 H 0.8694 -0.1873 -0.0506 0.116 Uiso 1 1 calc R . .
C57 C 0.74164(18) -0.1893(3) 0.2670(3) 0.0715(15) Uani 1 1 d . . .
C58 C 0.70160(19) -0.1572(2) 0.3199(4) 0.122(2) Uani 1 1 d . . .
H58A H 0.6909 -0.1075 0.2937 0.184 Uiso 1 1 calc R . .
H58B H 0.7162 -0.1529 0.3893 0.184 Uiso 1 1 calc R . .
H58C H 0.6723 -0.1909 0.3106 0.184 Uiso 1 1 calc R . .
C59 C 0.80907(14) -0.0164(2) 0.1437(3) 0.0633(12) Uani 1 1 d . . .
H59A H 0.8393 0.0132 0.1371 0.076 Uiso 1 1 calc R . .
H59B H 0.8085 -0.0209 0.2136 0.076 Uiso 1 1 calc R . .
C60 C 0.85624(18) 0.1031(3) 0.4762(4) 0.0720(14) Uani 1 1 d . . .
C61 C 0.8919(2) 0.0487(3) 0.5092(4) 0.0857(16) Uani 1 1 d . B .
C62 C 0.91365(19) 0.0428(4) 0.6101(4) 0.118(2) Uani 1 1 d . . .
H62 H 0.9380 0.0052 0.6336 0.142 Uiso 1 1 calc R B .
C63 C 0.8978(2) 0.0947(4) 0.6740(4) 0.126(3) Uani 1 1 d . B .
H63 H 0.9118 0.0901 0.7412 0.151 Uiso 1 1 calc R . .
C64 C 0.8633(2) 0.1514(4) 0.6449(5) 0.138(3) Uani 1 1 d . . .
H64 H 0.8541 0.1861 0.6896 0.166 Uiso 1 1 calc R B .
C65 C 0.84214(19) 0.1551(3) 0.5438(4) 0.0962(17) Uani 1 1 d . B .
H65 H 0.8180 0.1931 0.5206 0.115 Uiso 1 1 calc R . .
C66 C 0.93158(19) -0.1146(3) 0.3594(5) 0.0923(17) Uani 1 1 d D . .
C67 C 0.9761(2) -0.1648(4) 0.4052(6) 0.234(4) Uani 1 1 d . B .
H67A H 1.0066 -0.1340 0.4245 0.351 Uiso 1 1 calc R . .
H67B H 0.9819 -0.2026 0.3580 0.351 Uiso 1 1 calc R . .
H67C H 0.9683 -0.1899 0.4623 0.351 Uiso 1 1 calc R . .
C68 C 0.94410(18) -0.0704(3) 0.2711(4) 0.1201(19) Uani 1 1 d . B .
H68A H 0.9732 -0.0373 0.2934 0.180 Uiso 1 1 calc R . .
H68B H 0.9147 -0.0403 0.2410 0.180 Uiso 1 1 calc R . .
H68C H 0.9523 -0.1060 0.2235 0.180 Uiso 1 1 calc R . .
C69 C 0.8873(2) -0.1686(3) 0.3299(5) 0.179(3) Uani 1 1 d . B .
H69A H 0.8570 -0.1403 0.2993 0.269 Uiso 1 1 calc R . .
H69B H 0.8808 -0.1946 0.3874 0.269 Uiso 1 1 calc R . .
H69C H 0.8956 -0.2055 0.2838 0.269 Uiso 1 1 calc R . .
O6 O 0.9716(2) -0.0675(4) 0.5195(5) 0.166(3) Uani 0.629(5) 1 d PD B 1
C70 C 0.9379(4) -0.0598(6) 0.4478(7) 0.124(4) Uani 0.629(5) 1 d PD B 1
O6B O 0.8501(3) -0.0771(5) 0.4134(6) 0.112(4) Uiso 0.371(5) 1 d PD B 2
C70B C 0.8931(6) -0.0654(9) 0.4059(12) 0.111(7) Uiso 0.371(5) 1 d PD B 2

loop_
_atom_site_aniso_label
_atom_site_aniso_U_11
_atom_site_aniso_U_22
_atom_site_aniso_U_33
_atom_site_aniso_U_23
_atom_site_aniso_U_13
_atom_site_aniso_U_12
Fe 0.0628(5) 0.0551(5) 0.0563(4) 0.0011(4) 0.0108(3) -0.0004(4)
S 0.0764(8) 0.0624(9) 0.0660(8) -0.0031(7) 0.0074(6) 0.0029(7)
N1 0.056(2) 0.058(2) 0.051(2) 0.0040(19) 0.0104(19) -0.007(2)
N2 0.049(2) 0.064(3) 0.061(2) -0.001(2) 0.011(2) 0.000(2)
N3 0.052(2) 0.073(3) 0.051(2) 0.010(2) 0.0082(19) -0.005(2)
N4 0.045(2) 0.067(3) 0.058(2) -0.002(2) 0.0040(19) -0.0042(19)
N5 0.096(3) 0.077(3) 0.134(4) 0.004(3) 0.006(3) -0.039(3)
N6 0.143(4) 0.127(4) 0.053(3) 0.002(3) 0.006(3) -0.027(3)
N7 0.076(3) 0.076(3) 0.078(3) -0.001(2) 0.031(2) 0.002(3)
N8 0.090(3) 0.058(3) 0.084(3) 0.008(2) 0.033(2) 0.012(2)
N9 0.133(5) 0.141(5) 0.101(4) 0.038(4) -0.007(3) 0.068(4)
O1 0.148(4) 0.343(7) 0.273(6) -0.115(5) 0.037(4) -0.110(5)
O2 0.406(8) 0.266(6) 0.086(4) -0.033(4) -0.018(4) 0.038(5)
O3 0.103(2) 0.118(3) 0.095(2) 0.008(2) 0.053(2) 0.009(2)
O4 0.101(2) 0.066(2) 0.103(2) -0.0019(19) 0.0533(19) -0.001(2)
O5 0.077(2) 0.044(2) 0.074(2) 0.0065(17) 0.0143(16) 0.0043(17)
C1 0.089(4) 0.078(4) 0.068(3) 0.017(3) 0.026(3) -0.005(3)
C2 0.055(3) 0.062(3) 0.062(3) 0.002(3) 0.007(3) -0.001(3)
C3 0.051(3) 0.057(3) 0.072(3) 0.007(3) 0.014(3) 0.002(3)
C4 0.051(3) 0.065(3) 0.068(3) 0.008(3) 0.003(3) 0.013(3)
C5 0.062(3) 0.088(4) 0.074(3) 0.014(3) 0.016(3) 0.007(3)
C6 0.052(3) 0.092(4) 0.078(4) 0.010(3) -0.001(3) -0.003(3)
C7 0.061(3) 0.065(4) 0.066(3) 0.007(3) 0.004(3) 0.000(3)
C8 0.058(3) 0.074(4) 0.063(3) 0.011(3) -0.003(3) -0.001(3)
C9 0.058(3) 0.073(4) 0.065(3) 0.013(3) 0.008(3) -0.001(3)
C10 0.079(4) 0.112(4) 0.055(3) 0.021(3) 0.014(3) -0.006(3)
C11 0.077(4) 0.095(4) 0.070(4) 0.012(3) 0.022(3) -0.005(3)
C12 0.065(3) 0.059(3) 0.062(3) 0.010(3) 0.007(3) -0.006(3)
C13 0.058(3) 0.061(3) 0.060(3) 0.001(3) 0.015(3) -0.006(3)
C14 0.052(3) 0.065(3) 0.069(3) -0.006(3) 0.010(3) -0.002(3)
C15 0.059(3) 0.104(4) 0.074(4) -0.001(3) 0.012(3) -0.015(3)
C16 0.054(3) 0.102(4) 0.077(4) -0.008(3) 0.000(3) -0.013(3)
C17 0.065(3) 0.057(3) 0.054(3) 0.001(3) 0.004(3) -0.007(3)
C18 0.068(3) 0.060(3) 0.049(3) 0.000(3) -0.005(3) 0.002(3)
C19 0.060(3) 0.061(3) 0.056(3) 0.000(3) 0.004(3) -0.001(3)
C20 0.081(4) 0.094(4) 0.063(3) 0.012(3) 0.013(3) -0.007(3)
C21 0.066(4) 0.076(4) 0.074(4) 0.010(3) 0.007(3) 0.002(3)
C22 0.084(4) 0.101(5) 0.091(4) 0.024(4) 0.012(3) 0.008(4)
C23 0.075(4) 0.149(6) 0.145(6) 0.058(5) 0.015(4) -0.037(4)
C24 0.086(5) 0.221(9) 0.123(6) 0.078(6) 0.028(4) -0.008(5)
C25 0.076(5) 0.193(7) 0.117(5) 0.030(5) 0.035(4) 0.003(4)
C26 0.087(4) 0.125(5) 0.087(4) 0.007(4) 0.034(3) 0.011(4)
C27 0.063(5) 0.165(7) 0.200(9) -0.013(6) -0.007(5) -0.032(5)
C28 0.086(5) 0.127(6) 0.127(5) -0.053(5) 0.004(4) 0.006(4)
C29 0.091(4) 0.132(5) 0.161(6) -0.016(4) 0.005(4) 0.002(4)
C30 0.282(9) 0.179(7) 0.135(6) 0.055(5) 0.023(6) 0.113(6)
C31 0.103(5) 0.210(7) 0.341(10) -0.164(8) -0.020(6) -0.011(5)
C32 0.067(4) 0.096(5) 0.066(4) 0.017(3) 0.005(3) -0.006(3)
C33 0.121(5) 0.108(5) 0.078(5) 0.029(4) 0.010(4) -0.026(4)
C34 0.122(6) 0.168(7) 0.087(5) 0.029(5) 0.007(4) -0.041(5)
C35 0.107(6) 0.239(10) 0.073(5) 0.036(6) 0.010(4) -0.049(6)
C36 0.085(4) 0.179(7) 0.121(5) 0.085(5) 0.006(4) 0.029(4)
C37 0.096(4) 0.116(5) 0.101(4) 0.038(4) 0.021(4) 0.018(4)
C38 0.242(9) 0.196(9) 0.050(5) -0.024(5) 0.023(5) -0.041(7)
C39 0.178(7) 0.139(7) 0.169(8) -0.018(6) 0.074(6) 0.011(6)
C40 0.402(12) 0.459(14) 0.059(5) 0.081(7) 0.067(6) 0.230(10)
C41 0.276(11) 0.395(15) 0.506(19) -0.126(13) 0.246(12) -0.046(10)
C42 0.73(2) 0.111(6) 0.205(9) -0.103(6) -0.077(11) 0.042(9)
C43 0.064(3) 0.061(4) 0.069(3) -0.001(3) 0.014(3) -0.005(3)
C44 0.073(3) 0.069(4) 0.068(3) 0.003(3) 0.021(3) -0.017(3)
C45 0.075(4) 0.098(4) 0.069(3) -0.010(3) 0.025(3) -0.014(3)
C46 0.089(4) 0.113(5) 0.103(4) 0.003(4) 0.034(3) -0.038(4)
C47 0.101(4) 0.084(4) 0.131(5) 0.003(4) 0.044(4) -0.030(4)
C48 0.091(4) 0.084(5) 0.109(4) -0.001(4) 0.032(3) -0.017(4)
C49 0.079(4) 0.086(5) 0.060(3) 0.012(3) 0.010(3) -0.002(4)
C50 0.092(4) 0.082(4) 0.094(4) -0.008(3) 0.042(3) 0.002(3)
C51 0.091(4) 0.049(4) 0.089(4) 0.003(3) 0.025(3) -0.005(3)
C52 0.075(3) 0.048(4) 0.068(3) 0.000(3) 0.016(3) -0.003(3)
C53 0.074(3) 0.053(4) 0.072(3) 0.001(3) 0.020(3) 0.014(3)
C54 0.102(4) 0.060(4) 0.080(4) 0.006(3) 0.025(3) 0.004(3)
C55 0.134(5) 0.062(4) 0.091(4) -0.019(3) 0.048(3) -0.015(3)
C56 0.119(4) 0.074(4) 0.110(4) -0.007(4) 0.055(3) 0.004(4)
C57 0.092(4) 0.058(4) 0.069(3) 0.005(3) 0.028(3) -0.011(3)
C58 0.165(5) 0.078(4) 0.156(5) 0.026(3) 0.107(4) 0.037(4)
C59 0.080(3) 0.046(3) 0.065(3) 0.007(2) 0.017(2) 0.011(3)
C60 0.073(4) 0.073(4) 0.065(4) 0.002(3) 0.004(3) -0.001(3)
C61 0.087(4) 0.087(5) 0.080(4) 0.007(4) 0.010(3) 0.006(4)
C62 0.091(4) 0.173(6) 0.076(4) 0.041(4) -0.016(4) -0.008(4)
C63 0.125(6) 0.200(8) 0.048(4) 0.005(4) 0.008(4) -0.037(5)
C64 0.132(6) 0.172(7) 0.096(5) 0.027(5) -0.012(4) -0.025(5)
C65 0.106(4) 0.093(4) 0.085(4) -0.005(4) 0.009(4) -0.007(3)
C66 0.057(4) 0.093(5) 0.119(5) 0.026(4) 0.000(3) 0.003(3)
C67 0.085(5) 0.237(8) 0.360(11) 0.193(8) -0.004(6) 0.029(5)
C68 0.106(4) 0.130(5) 0.128(5) 0.024(4) 0.032(4) 0.008(4)
C69 0.156(6) 0.141(6) 0.200(7) 0.060(5) -0.062(5) -0.070(5)
O6 0.122(6) 0.191(7) 0.158(7) -0.002(6) -0.033(5) 0.029(5)
C70 0.127(11) 0.147(12) 0.087(8) 0.010(9) -0.004(8) -0.018(9)

loop_
_atom_type_symbol
_atom_type_description
_atom_type_scat_dispersion_real
_atom_type_scat_dispersion_imag
_atom_type_scat_source
C C 0.0181 0.0091 'International Tables Vol C Tables 4.2.6.8 and 6.1.1.4'
H H 0.0000 0.0000 'International Tables Vol C Tables 4.2.6.8 and 6.1.1.4'
O O 0.0492 0.0322 'International Tables Vol C Tables 4.2.6.8 and 6.1.1.4'
N N 0.0311 0.0180 'International Tables Vol C Tables 4.2.6.8 and 6.1.1.4'
Fe Fe -1.1336 3.1974 'International Tables Vol C Tables 4.2.6.8 and 6.1.1.4'
S S 0.3331 0.5567 'International Tables Vol C Tables 4.2.6.8 and 6.1.1.4'

loop_
_geom_angle_atom_site_label_1
_geom_angle_atom_site_label_2
_geom_angle_atom_site_label_3
_geom_angle
_geom_angle_site_symmetry_1
_geom_angle_site_symmetry_3
N1 Fe N2 90.37(14) . .
N1 Fe N3 177.70(13) . .
N2 Fe N3 89.64(14) . .
N1 Fe N4 89.74(14) . .
N2 Fe N4 176.20(13) . .
N3 Fe N4 90.10(14) . .
N1 Fe O5 83.28(11) . 2_655
N2 Fe O5 86.84(11) . 2_655
N3 Fe O5 94.43(12) . 2_655
N4 Fe O5 89.39(11) . 2_655
N1 Fe S 91.54(9) . .
N2 Fe S 88.10(9) . .
N3 Fe S 90.76(9) . .
N4 Fe S 95.69(9) . .
O5 Fe S 172.73(9) 2_655 .
C59 S Fe 108.26(14) . .
C19 N1 C2 105.3(4) . .
C19 N1 Fe 127.6(3) . .
C2 N1 Fe 126.9(3) . .
C4 N2 C7 104.6(3) . .
C4 N2 Fe 127.1(3) . .
C7 N2 Fe 128.3(3) . .
C12 N3 C9 105.9(4) . .
C12 N3 Fe 126.1(3) . .
C9 N3 Fe 127.8(3) . .
C14 N4 C17 104.6(3) . .
C14 N4 Fe 127.3(3) . .
C17 N4 Fe 128.0(3) . .
C27 N5 C22 131.9(6) . .
C27 N5 H5 114.0 . .
C22 N5 H5 114.0 . .
C38 N6 C33 135.6(6) . .
C38 N6 H6 112.2 . .
C33 N6 H6 112.2 . .
C49 N7 C44 131.0(4) . .
C49 N7 H7 114.5 . .
C44 N7 H7 114.5 . .
C57 N8 C53 129.2(4) . .
C57 N8 H8 115.4 . .
C53 N8 H8 115.4 . .
C70B N9 C70 58.4(9) . .
C70B N9 C61 140.0(9) . .
C70 N9 C61 136.0(7) . .
C70B N9 H9 71.1 . .
C70 N9 H9 112.0 . .
C61 N9 H9 112.0 . .
C51 O4 C50 118.1(4) . .
C57 O5 Fe 139.3(3) . 2_645
C20 C1 C2 106.7(4) . .
C20 C1 H1 126.6 . .
C2 C1 H1 126.6 . .
N1 C2 C3 125.2(4) . .
N1 C2 C1 109.9(4) . .
C3 C2 C1 124.8(4) . .
C2 C3 C4 123.9(4) . .
C2 C3 C21 117.7(4) . .
C4 C3 C21 118.3(4) . .
N2 C4 C3 125.4(4) . .
N2 C4 C5 110.9(4) . .
C3 C4 C5 123.7(4) . .
C6 C5 C4 106.7(4) . .
C6 C5 H5A 126.7 . .
C4 C5 H5A 126.7 . .
C5 C6 C7 108.3(4) . .
C5 C6 H6A 125.8 . .
C7 C6 H6A 125.8 . .
C8 C7 N2 123.9(4) . .
C8 C7 C6 126.5(4) . .
N2 C7 C6 109.5(4) . .
C9 C8 C7 125.1(4) . .
C9 C8 C32 120.5(4) . .
C7 C8 C32 114.3(4) . .
C8 C9 N3 125.0(4) . .
C8 C9 C10 125.1(4) . .
N3 C9 C10 109.5(4) . .
C11 C10 C9 107.6(4) . .
C11 C10 H10 126.2 . .
C9 C10 H10 126.2 . .
C10 C11 C12 107.2(4) . .
C10 C11 H11 126.4 . .
C12 C11 H11 126.4 . .
N3 C12 C13 126.6(4) . .
N3 C12 C11 109.7(4) . .
C13 C12 C11 123.7(4) . .
C12 C13 C14 123.9(4) . .
C12 C13 C43 117.6(4) . .
C14 C13 C43 118.1(4) . .
C13 C14 N4 124.6(4) . .
C13 C14 C15 124.8(4) . .
N4 C14 C15 110.4(4) . .
C16 C15 C14 107.8(4) . .
C16 C15 H15 126.1 . .
C14 C15 H15 126.1 . .
C15 C16 C17 107.1(4) . .
C15 C16 H16 126.5 . .
C17 C16 H16 126.5 . .
C18 C17 N4 123.3(4) . .
C18 C17 C16 126.6(4) . .
N4 C17 C16 110.0(4) . .
C19 C18 C17 124.3(4) . .
C19 C18 C60 115.5(4) . .
C17 C18 C60 120.3(4) . .
N1 C19 C18 125.7(4) . .
N1 C19 C20 110.6(4) . .
C18 C19 C20 123.7(4) . .
C1 C20 C19 107.5(4) . .
C1 C20 H20 126.3 . .
C19 C20 H20 126.3 . .
C26 C21 C22 117.6(5) . .
C26 C21 C3 120.0(5) . .
C22 C21 C3 122.2(5) . .
C21 C22 C23 121.2(6) . .
C21 C22 N5 117.7(5) . .
C23 C22 N5 121.0(6) . .
C24 C23 C22 117.2(6) . .
C24 C23 H23 121.4 . .
C22 C23 H23 121.4 . .
C25 C24 C23 121.6(7) . .
C25 C24 H24 119.2 . .
C23 C24 H24 119.2 . .
C24 C25 C26 120.2(7) . .
C24 C25 H25 119.9 . .
C26 C25 H25 119.9 . .
C21 C26 C25 122.1(6) . .
C21 C26 H26 119.0 . .
C25 C26 H26 119.0 . .
O1 C27 N5 117.5(8) . .
O1 C27 C28 122.8(8) . .
N5 C27 C28 119.7(6) . .
C30 C28 C27 109.7(6) . .
C30 C28 C31 109.4(6) . .
C27 C28 C31 107.1(6) . .
C30 C28 C29 113.1(6) . .
C27 C28 C29 109.9(5) . .
C31 C28 C29 107.5(5) . .
C28 C29 H29A 109.5 . .
C28 C29 H29B 109.5 . .
H29A C29 H29B 109.5 . .
C28 C29 H29C 109.5 . .
H29A C29 H29C 109.5 . .
H29B C29 H29C 109.5 . .
C28 C30 H30A 109.5 . .
C28 C30 H30B 109.5 . .
H30A C30 H30B 109.5 . .
C28 C30 H30C 109.5 . .
H30A C30 H30C 109.5 . .
H30B C30 H30C 109.5 . .
C28 C31 H31A 109.5 . .
C28 C31 H31B 109.5 . .
H31A C31 H31B 109.5 . .
C28 C31 H31C 109.5 . .
H31A C31 H31C 109.5 . .
H31B C31 H31C 109.5 . .
C37 C32 C33 117.8(5) . .
C37 C32 C8 123.7(5) . .
C33 C32 C8 118.4(5) . .
C32 C33 N6 119.7(6) . .
C32 C33 C34 121.7(6) . .
N6 C33 C34 118.6(6) . .
C35 C34 C33 115.4(7) . .
C35 C34 H34 122.3 . .
C33 C34 H34 122.3 . .
C34 C35 C36 126.1(8) . .
C34 C35 H35 117.0 . .
C36 C35 H35 117.0 . .
C35 C36 C37 115.6(7) . .
C35 C36 H36 122.2 . .
C37 C36 H36 122.2 . .
C32 C37 C36 123.3(6) . .
C32 C37 H37 118.3 . .
C36 C37 H37 118.3 . .
O2 C38 N6 112.0(8) . .
O2 C38 C39 125.7(8) . .
N6 C38 C39 122.2(7) . .
C42 C39 C38 110.2(8) . .
C42 C39 C40 112.3(7) . .
C38 C39 C40 115.7(7) . .
C42 C39 C41 107.2(8) . .
C38 C39 C41 104.6(8) . .
C40 C39 C41 106.2(8) . .
C39 C40 H40A 109.5 . .
C39 C40 H40B 109.5 . .
H40A C40 H40B 109.5 . .
C39 C40 H40C 109.5 . .
H40A C40 H40C 109.5 . .
H40B C40 H40C 109.5 . .
C39 C41 H41A 109.5 . .
C39 C41 H41B 109.5 . .
H41A C41 H41B 109.5 . .
C39 C41 H41C 109.5 . .
H41A C41 H41C 109.5 . .
H41B C41 H41C 109.5 . .
C39 C42 H42A 109.5 . .
C39 C42 H42B 109.5 . .
H42A C42 H42B 109.5 . .
C39 C42 H42C 109.5 . .
H42A C42 H42C 109.5 . .
H42B C42 H42C 109.5 . .
C48 C43 C44 118.3(5) . .
C48 C43 C13 120.0(5) . .
C44 C43 C13 121.6(4) . .
C43 C44 N7 118.7(4) . .
C43 C44 C45 120.8(5) . .
N7 C44 C45 120.5(5) . .
C46 C45 C44 118.7(5) . .
C46 C45 H45 120.6 . .
C44 C45 H45 120.6 . .
C47 C46 C45 121.1(5) . .
C47 C46 H46 119.4 . .
C45 C46 H46 119.4 . .
C46 C47 C48 119.2(5) . .
C46 C47 H47 120.4 . .
C48 C47 H47 120.4 . .
C43 C48 C47 121.8(5) . .
C43 C48 H48 119.1 . .
C47 C48 H48 119.1 . .
O3 C49 N7 124.6(5) . .
O3 C49 C50 117.1(5) . .
N7 C49 C50 118.2(5) . .
O4 C50 C49 109.4(4) . .
O4 C50 H50A 109.8 . .
C49 C50 H50A 109.8 . .
O4 C50 H50B 109.8 . .
C49 C50 H50B 109.8 . .
H50A C50 H50B 108.2 . .
C56 C51 O4 124.3(5) . .
C56 C51 C52 121.1(5) . .
O4 C51 C52 114.5(5) . .
C53 C52 C51 117.7(4) . .
C53 C52 C59 121.8(4) . .
C51 C52 C59 120.6(4) . .
C52 C53 C54 122.4(4) . .
C52 C53 N8 118.3(4) . .
C54 C53 N8 119.3(5) . .
C55 C54 C53 117.7(5) . .
C55 C54 H54 121.1 . .
C53 C54 H54 121.1 . .
C54 C55 C56 121.5(5) . .
C54 C55 H55 119.3 . .
C56 C55 H55 119.3 . .
C51 C56 C55 119.5(5) . .
C51 C56 H56 120.2 . .
C55 C56 H56 120.2 . .
O5 C57 N8 121.6(5) . .
O5 C57 C58 124.9(5) . .
N8 C57 C58 113.6(4) . .
C57 C58 H58A 109.5 . .
C57 C58 H58B 109.5 . .
H58A C58 H58B 109.5 . .
C57 C58 H58C 109.5 . .
H58A C58 H58C 109.5 . .
H58B C58 H58C 109.5 . .
C52 C59 S 109.4(3) . .
C52 C59 H59A 109.8 . .
S C59 H59A 109.8 . .
C52 C59 H59B 109.8 . .
S C59 H59B 109.8 . .
H59A C59 H59B 108.2 . .
C61 C60 C65 119.3(5) . .
C61 C60 C18 125.3(5) . .
C65 C60 C18 115.2(5) . .
C60 C61 C62 120.4(6) . .
C60 C61 N9 120.0(5) . .
C62 C61 N9 119.6(6) . .
C63 C62 C61 118.0(6) . .
C63 C62 H62 121.0 . .
C61 C62 H62 121.0 . .
C64 C63 C62 124.1(6) . .
C64 C63 H63 117.9 . .
C62 C63 H63 117.9 . .
C63 C64 C65 116.2(7) . .
C63 C64 H64 121.9 . .
C65 C64 H64 121.9 . .
C64 C65 C60 121.9(6) . .
C64 C65 H65 119.0 . .
C60 C65 H65 119.0 . .
C69 C66 C67 104.6(5) . .
C69 C66 C70 124.4(6) . .
C67 C66 C70 94.5(6) . .
C69 C66 C68 112.5(5) . .
C67 C66 C68 110.7(5) . .
C70 C66 C68 108.2(5) . .
C69 C66 C70B 85.4(6) . .
C67 C66 C70B 131.7(8) . .
C70 C66 C70B 46.0(7) . .
C68 C66 C70B 108.2(7) . .
C66 C67 H67A 109.5 . .
C66 C67 H67B 109.5 . .
H67A C67 H67B 109.5 . .
C66 C67 H67C 109.5 . .
H67A C67 H67C 109.5 . .
H67B C67 H67C 109.5 . .
C66 C68 H68A 109.5 . .
C66 C68 H68B 109.5 . .
H68A C68 H68B 109.5 . .
C66 C68 H68C 109.5 . .
H68A C68 H68C 109.5 . .
H68B C68 H68C 109.5 . .
C66 C69 H69A 109.5 . .
C66 C69 H69B 109.5 . .
H69A C69 H69B 109.5 . .
C66 C69 H69C 109.5 . .
H69A C69 H69C 109.5 . .
H69B C69 H69C 109.5 . .
O6 C70 N9 120.3(10) . .
O6 C70 C66 122.1(10) . .
N9 C70 C66 117.6(8) . .
O6B C70B N9 108.4(12) . .
O6B C70B C66 131.2(12) . .
N9 C70B C66 120.4(11) . .

loop_
_geom_bond_atom_site_label_1
_geom_bond_atom_site_label_2
_geom_bond_distance
_geom_bond_site_symmetry_2
Fe N1 1.969(3) .
Fe N2 1.973(3) .
Fe N3 1.982(3) .
Fe N4 1.985(3) .
Fe O5 2.107(3) 2_655
Fe S 2.1772(12) .
S C59 1.811(3) .
N1 C19 1.369(4) .
N1 C2 1.382(4) .
N2 C4 1.379(5) .
N2 C7 1.392(5) .
N3 C12 1.370(4) .
N3 C9 1.380(4) .
N4 C14 1.383(5) .
N4 C17 1.396(4) .
N5 C27 1.331(7) .
N5 C22 1.436(6) .
N5 H5 0.8600 .
N6 C38 1.350(7) .
N6 C33 1.422(6) .
N6 H6 0.8600 .
N7 C49 1.349(5) .
N7 C44 1.396(5) .
N7 H7 0.8600 .
N8 C57 1.354(5) .
N8 C53 1.415(5) .
N8 H8 0.8600 .
N9 C70B 1.202(13) .
N9 C70 1.275(10) .
N9 C61 1.408(6) .
N9 H9 0.8600 .
O1 C27 1.215(7) .
O2 C38 1.247(7) .
O3 C49 1.231(5) .
O4 C51 1.382(5) .
O4 C50 1.421(4) .
O5 C57 1.210(4) .
O5 Fe 2.107(3) 2_645
C1 C20 1.351(5) .
C1 C2 1.428(5) .
C1 H1 0.9300 .
C2 C3 1.385(5) .
C3 C4 1.387(5) .
C3 C21 1.503(5) .
C4 C5 1.421(5) .
C5 C6 1.337(5) .
C5 H5A 0.9300 .
C6 C7 1.420(5) .
C6 H6A 0.9300 .
C7 C8 1.383(5) .
C8 C9 1.373(5) .
C8 C32 1.516(6) .
C9 C10 1.424(5) .
C10 C11 1.340(5) .
C10 H10 0.9300 .
C11 C12 1.430(5) .
C11 H11 0.9300 .
C12 C13 1.380(5) .
C13 C14 1.383(5) .
C13 C43 1.493(5) .
C14 C15 1.426(5) .
C15 C16 1.342(5) .
C15 H15 0.9300 .
C16 C17 1.433(5) .
C16 H16 0.9300 .
C17 C18 1.388(5) .
C18 C19 1.386(5) .
C18 C60 1.518(5) .
C19 C20 1.413(5) .
C20 H20 0.9300 .
C21 C26 1.368(6) .
C21 C22 1.392(6) .
C22 C23 1.425(6) .
C23 C24 1.390(8) .
C23 H23 0.9300 .
C24 C25 1.339(7) .
C24 H24 0.9300 .
C25 C26 1.382(6) .
C25 H25 0.9300 .
C26 H26 0.9300 .
C27 C28 1.499(8) .
C28 C30 1.497(7) .
C28 C31 1.520(7) .
C28 C29 1.531(6) .
C29 H29A 0.9600 .
C29 H29B 0.9600 .
C29 H29C 0.9600 .
C30 H30A 0.9600 .
C30 H30B 0.9600 .
C30 H30C 0.9600 .
C31 H31A 0.9600 .
C31 H31B 0.9600 .
C31 H31C 0.9600 .
C32 C37 1.353(6) .
C32 C33 1.371(7) .
C33 C34 1.436(7) .
C34 C35 1.336(8) .
C34 H34 0.9300 .
C35 C36 1.361(8) .
C35 H35 0.9300 .
C36 C37 1.398(6) .
C36 H36 0.9300 .
C37 H37 0.9300 .
C38 C39 1.462(9) .
C39 C42 1.452(8) .
C39 C40 1.478(8) .
C39 C41 1.488(9) .
C40 H40A 0.9600 .
C40 H40B 0.9600 .
C40 H40C 0.9600 .
C41 H41A 0.9600 .
C41 H41B 0.9600 .
C41 H41C 0.9600 .
C42 H42A 0.9600 .
C42 H42B 0.9600 .
C42 H42C 0.9600 .
C43 C48 1.372(5) .
C43 C44 1.383(5) .
C44 C45 1.405(5) .
C45 C46 1.380(5) .
C45 H45 0.9300 .
C46 C47 1.362(6) .
C46 H46 0.9300 .
C47 C48 1.387(6) .
C47 H47 0.9300 .
C48 H48 0.9300 .
C49 C50 1.501(6) .
C50 H50A 0.9700 .
C50 H50B 0.9700 .
C51 C56 1.367(5) .
C51 C52 1.402(5) .
C52 C53 1.371(5) .
C52 C59 1.487(5) .
C53 C54 1.406(5) .
C54 C55 1.366(5) .
C54 H54 0.9300 .
C55 C56 1.388(5) .
C55 H55 0.9300 .
C56 H56 0.9300 .
C57 C58 1.508(6) .
C58 H58A 0.9600 .
C58 H58B 0.9600 .
C58 H58C 0.9600 .
C59 H59A 0.9700 .
C59 H59B 0.9700 .
C60 C61 1.349(6) .
C60 C65 1.404(6) .
C61 C62 1.398(6) .
C62 C63 1.386(7) .
C62 H62 0.9300 .
C63 C64 1.349(7) .
C63 H63 0.9300 .
C64 C65 1.395(6) .
C64 H64 0.9300 .
C65 H65 0.9300 .
C66 C69 1.491(6) .
C66 C67 1.497(6) .
C66 C70 1.534(10) .
C66 C68 1.533(6) .
C66 C70B 1.562(13) .
C67 H67A 0.9600 .
C67 H67B 0.9600 .
C67 H67C 0.9600 .
C68 H68A 0.9600 .
C68 H68B 0.9600 .
C68 H68C 0.9600 .
C69 H69A 0.9600 .
C69 H69B 0.9600 .
C69 H69C 0.9600 .
O6 C70 1.196(9) .
O6B C70B 1.177(13) .
